data_2022442
loop_
_publ_author_name
'Peloquin, Andrew J.'
'Ragusa, Arianna C.'
'McMillen, Colin D.'
'Pennington, William T.'

_publ_section_title
;
 The reaction of thiourea and 1,3-dimethylthiourea towards organoiodines:
 oxidative bond formation and halogen bonding
;
_journal_coeditor_code VP3021
_journal_issue 10
_journal_name_full 'Acta Crystallographica Section C'
_journal_page_first
;
;
_journal_paper_doi 10.1107/S205322962100869X
_journal_volume 77
_journal_year 2021
_chemical_formula_iupac 'C6 F4 I2, C3 H8 N2 S, C2 H6 O'
_chemical_formula_moiety 'C6 F4 I2, C3 H8 N2 S, C2 H6 O'
_chemical_formula_sum 'C11 H14 F4 I2 N2 O S'
_chemical_formula_weight 552.10
_chemical_name_systematic
;
1,3-Dimethylthiourea--1,3-diiodo-2,4,5,6-tetrafluorobenzene--ethanol (1/1/1)
;
_space_group_crystal_system monoclinic
_space_group_IT_number 15
_space_group_name_Hall '-C 2yc'
_space_group_name_H-M_alt 'C 1 2/c 1'
_atom_sites_solution_hydrogens mixed
_atom_sites_solution_primary dual
_atom_sites_solution_secondary difmap
_audit_creation_method
;
Olex2 1.3
(compiled 2020.11.12 svn.r5f609507 for OlexSys, GUI svn.r6272)
;
_cell_angle_alpha 90
_cell_angle_beta 93.8720(10)
_cell_angle_gamma 90
_cell_formula_units_Z 8
_cell_length_a 20.3027(6)
_cell_length_b 7.5161(2)
_cell_length_c 22.5373(7)
_cell_measurement_reflns_used 9883
_cell_measurement_temperature 100(2)
_cell_measurement_theta_max 28.30
_cell_measurement_theta_min 2.61
_cell_volume 3431.28(17)
_computing_cell_refinement
;
SAINT (Bruker, 2017)
;
_computing_data_collection
;
APEX3 (Bruker, 2017)
;
_computing_data_reduction
;
SAINT (Bruker, 2017)
;
_computing_molecular_graphics
;
Mercury (Macrae <i>et al.</i>, 2020)
;
_computing_publication_material
;
publCIF (Westrip, 2010) and OLEX2 (Dolomanov <i>et al.</i>,
2009)
;
_computing_structure_refinement
;
SHELXL2018 (Sheldrick, 2015<i>b</i>)
;
_computing_structure_solution
;
SHELXT2018 (Sheldrick, 2015<i>a</i>)
;
_diffrn_ambient_temperature 100.01
_diffrn_measured_fraction_theta_full 0.996
_diffrn_measured_fraction_theta_max 0.996
_diffrn_measurement_device_type 'Bruker D8 Venture Photon 2'
_diffrn_measurement_method '\f and \w scans'
_diffrn_radiation_type MoK\a
_diffrn_radiation_wavelength 0.71073
_diffrn_reflns_av_R_equivalents 0.0297
_diffrn_reflns_av_unetI/netI 0.0198
_diffrn_reflns_limit_h_max 25
_diffrn_reflns_limit_h_min -25
_diffrn_reflns_limit_k_max 9
_diffrn_reflns_limit_k_min -9
_diffrn_reflns_limit_l_max 28
_diffrn_reflns_limit_l_min -28
_diffrn_reflns_number 19838
_diffrn_reflns_theta_full 25.242
_diffrn_reflns_theta_max 26.372
_diffrn_reflns_theta_min 2.796
_diffrn_source 'Incoatec I\mS'
_diffrn_source_current 1.0
_diffrn_source_power 0.05
_diffrn_source_voltage 50.0
_diffrn_standards_number 0
_exptl_absorpt_coefficient_mu 3.825
_exptl_absorpt_correction_T_max 0.7457
_exptl_absorpt_correction_T_min 0.5570
_exptl_absorpt_correction_type multi-scan
_exptl_absorpt_process_details
;
(SADABS; Bruker, 2017)
;
_exptl_crystal_colour colourless
_exptl_crystal_density_diffrn 2.137
_exptl_crystal_density_method 'not measured'
_exptl_crystal_description needle
_exptl_crystal_F_000 2080
_exptl_crystal_size_max 0.714
_exptl_crystal_size_mid 0.129
_exptl_crystal_size_min 0.112
_refine_diff_density_max 0.758
_refine_diff_density_min -0.720
_refine_ls_extinction_method none
_refine_ls_goodness_of_fit_ref 1.067
_refine_ls_hydrogen_treatment mixed
_refine_ls_matrix_type full
_refine_ls_number_parameters 205
_refine_ls_number_reflns 3503
_refine_ls_number_restraints 4
_refine_ls_restrained_S_all 1.067
_refine_ls_R_factor_all 0.0213
_refine_ls_R_factor_gt 0.0179
_refine_ls_shift/su_max 0.003
_refine_ls_shift/su_mean 0.000
_refine_ls_structure_factor_coef Fsqd
_refine_ls_weighting_details 'w=1/[\s^2^(Fo^2^)+(0.0096P)^2^+9.6716P] where P=(Fo^2^+2Fc^2^)/3'
_refine_ls_weighting_scheme calc
_refine_ls_wR_factor_gt 0.0381
_refine_ls_wR_factor_ref 0.0402
_reflns_number_gt 3184
_reflns_number_total 3503
_reflns_threshold_expression 'I > 2\s(I)'
_cod_data_source_file vp3021sup1.cif
_cod_data_source_block 5
_cod_database_code 2022442
_shelx_space_group_comment
;
The symmetry employed for this shelxl refinement is uniquely defined
by the following loop, which should always be used as a source of
symmetry information in preference to the above space-group names.
They are only intended as comments.
;
_shelx_estimated_absorpt_t_min 0.171
_shelx_estimated_absorpt_t_max 0.674

loop_
_space_group_symop_operation_xyz
'x, y, z'
'-x, y, -z+1/2'
'x+1/2, y+1/2, z'
'-x+1/2, y+1/2, -z+1/2'
'-x, -y, -z'
'x, -y, z-1/2'
'-x+1/2, -y+1/2, -z'
'x+1/2, -y+1/2, z-1/2'

loop_
_atom_site_type_symbol
_atom_site_label
_atom_site_fract_x
_atom_site_fract_y
_atom_site_fract_z
_atom_site_U_iso_or_equiv
_atom_site_adp_type
_atom_site_calc_flag
_atom_site_occupancy
_atom_site_disorder_assembly
_atom_site_disorder_group
I I1 0.20033(2) 0.38219(2) 0.36229(2) 0.01850(5) Uani d 1 . .
I I2 0.19459(2) 0.60809(2) 0.62173(2) 0.01944(5) Uani d 1 . .
F F1 0.14979(7) 0.4940(2) 0.48826(7) 0.0267(3) Uani d 1 . .
F F2 0.34941(8) 0.5854(2) 0.60315(7) 0.0310(4) Uani d 1 . .
F F3 0.41776(8) 0.4901(3) 0.50981(8) 0.0405(4) Uani d 1 . .
F F4 0.35388(7) 0.4008(2) 0.40545(7) 0.0303(4) Uani d 1 . .
C C1 0.24995(12) 0.4456(3) 0.44455(12) 0.0186(5) Uani d 1 . .
C C2 0.21655(12) 0.4936(3) 0.49368(12) 0.0194(5) Uani d 1 . .
C C3 0.24747(12) 0.5417(3) 0.54762(12) 0.0194(5) Uani d 1 . .
C C4 0.31598(13) 0.5404(3) 0.55186(12) 0.0223(5) Uani d 1 . .
C C5 0.35129(13) 0.4916(4) 0.50433(13) 0.0255(6) Uani d 1 . .
C C6 0.31815(13) 0.4451(3) 0.45144(12) 0.0221(5) Uani d 1 . .
S S1 0.37863(3) 0.80902(8) 0.26243(3) 0.02194(13) Uani d 1 . .
N N1 0.34026(11) 0.4758(3) 0.24367(11) 0.0228(5) Uani d 1 . .
H H1N1 0.3102(12) 0.527(4) 0.2219(13) 0.033(9) Uiso d 1 . .
N N2 0.43628(11) 0.5079(3) 0.30155(11) 0.0251(5) Uani d 1 . .
H H1N2 0.4381(17) 0.396(2) 0.3026(16) 0.040(10) Uiso d 1 . .
C C7 0.38636(12) 0.5819(3) 0.27005(11) 0.0197(5) Uani d 1 . .
C C8 0.34055(15) 0.2823(3) 0.24757(14) 0.0294(6) Uani d 1 . .
H H8A 0.300280 0.235019 0.226901 0.044 Uiso calc 1 . .
H H8B 0.342348 0.246318 0.289446 0.044 Uiso calc 1 . .
H H8C 0.379226 0.235388 0.228998 0.044 Uiso calc 1 . .
C C9 0.48727(15) 0.6067(4) 0.33605(15) 0.0365(7) Uani d 1 . .
H H9A 0.506899 0.694784 0.310469 0.055 Uiso calc 1 . .
H H9B 0.521536 0.524349 0.351837 0.055 Uiso calc 1 . .
H H9C 0.467694 0.667533 0.369059 0.055 Uiso calc 1 . .
O O1 0.48604(16) 0.1480(5) 0.31261(13) 0.0715(10) Uani d 1 . .
H H1O1 0.516(2) 0.148(10) 0.2822(17) 0.23(4) Uiso d 1 . .
C C10 0.49799(19) 0.1374(6) 0.41953(18) 0.0558(10) Uani d 1 . .
H H10A 0.477138 0.254948 0.416500 0.084 Uiso calc 1 . .
H H10B 0.537389 0.143345 0.447080 0.084 Uiso calc 1 . .
H H10C 0.466782 0.051248 0.434325 0.084 Uiso calc 1 . .
C C11 0.5164(2) 0.0830(5) 0.36227(17) 0.0578(11) Uani d 1 . .
H H11A 0.564020 0.109476 0.360624 0.069 Uiso calc 1 . .
H H11B 0.511784 -0.047999 0.360440 0.069 Uiso calc 1 . .

loop_
_atom_site_aniso_label
_atom_site_aniso_U_11
_atom_site_aniso_U_22
_atom_site_aniso_U_33
_atom_site_aniso_U_12
_atom_site_aniso_U_13
_atom_site_aniso_U_23
I1 0.02101(8) 0.01546(8) 0.01880(9) 0.00158(6) -0.00048(6) 0.00123(6)
I2 0.02346(9) 0.01542(8) 0.01928(9) -0.00058(6) 0.00028(6) 0.00124(6)
F1 0.0176(7) 0.0373(9) 0.0250(9) 0.0027(6) -0.0001(6) -0.0044(7)
F2 0.0266(8) 0.0424(10) 0.0230(9) -0.0068(7) -0.0056(7) -0.0028(7)
F3 0.0168(8) 0.0683(13) 0.0360(11) -0.0032(8) -0.0006(7) -0.0080(9)
F4 0.0226(8) 0.0425(10) 0.0262(9) 0.0008(7) 0.0059(7) -0.0032(7)
C1 0.0209(12) 0.0138(11) 0.0206(13) -0.0012(9) -0.0012(10) 0.0028(9)
C2 0.0186(12) 0.0156(12) 0.0238(14) 0.0010(9) -0.0005(10) 0.0028(10)
C3 0.0243(13) 0.0145(12) 0.0194(13) -0.0009(9) 0.0017(10) 0.0031(9)
C4 0.0246(13) 0.0208(13) 0.0206(14) -0.0032(10) -0.0052(11) 0.0033(10)
C5 0.0169(12) 0.0294(14) 0.0299(16) -0.0017(10) -0.0008(11) 0.0043(11)
C6 0.0221(13) 0.0219(13) 0.0226(14) -0.0012(10) 0.0035(11) 0.0031(10)
S1 0.0294(3) 0.0181(3) 0.0180(3) -0.0009(2) -0.0008(3) 0.0009(2)
N1 0.0259(12) 0.0187(11) 0.0233(12) 0.0007(9) -0.0015(10) 0.0016(9)
N2 0.0231(11) 0.0257(13) 0.0263(13) 0.0003(9) 0.0012(10) 0.0090(10)
C7 0.0233(12) 0.0211(12) 0.0156(13) 0.0012(10) 0.0067(10) 0.0029(10)
C8 0.0371(16) 0.0175(13) 0.0339(17) -0.0030(11) 0.0046(13) -0.0008(11)
C9 0.0265(15) 0.0446(18) 0.0370(19) -0.0038(13) -0.0083(13) 0.0138(14)
O1 0.076(2) 0.104(2) 0.0348(15) 0.0625(18) 0.0025(14) 0.0046(15)
C10 0.049(2) 0.074(3) 0.043(2) 0.0136(19) -0.0079(17) 0.0009(19)
C11 0.080(3) 0.048(2) 0.046(2) 0.040(2) 0.005(2) 0.0068(17)

loop_
_atom_type_symbol
_atom_type_description
_atom_type_scat_dispersion_real
_atom_type_scat_dispersion_imag
_atom_type_scat_source
C C 0.0033 0.0016 'International Tables Vol C Tables 4.2.6.8 and 6.1.1.4'
H H 0.0000 0.0000 'International Tables Vol C Tables 4.2.6.8 and 6.1.1.4'
F F 0.0171 0.0103 'International Tables Vol C Tables 4.2.6.8 and 6.1.1.4'
I I -0.4742 1.8119 'International Tables Vol C Tables 4.2.6.8 and 6.1.1.4'
N N 0.0061 0.0033 'International Tables Vol C Tables 4.2.6.8 and 6.1.1.4'
O O 0.0106 0.0060 'International Tables Vol C Tables 4.2.6.8 and 6.1.1.4'
S S 0.1246 0.1234 'International Tables Vol C Tables 4.2.6.8 and 6.1.1.4'

loop_
_geom_angle_atom_site_label_1
_geom_angle_atom_site_label_2
_geom_angle_atom_site_label_3
_geom_angle_site_symmetry_1
_geom_angle_site_symmetry_3
_geom_angle
_geom_angle_publ_flag
C2 C1 I1 . . 122.16(18) ?
C6 C1 I1 . . 120.96(19) ?
C6 C1 C2 . . 116.9(2) ?
F1 C2 C1 . . 118.0(2) ?
F1 C2 C3 . . 118.2(2) ?
C3 C2 C1 . . 123.7(2) ?
C2 C3 I2 . . 122.38(19) ?
C2 C3 C4 . . 117.0(2) ?
C4 C3 I2 . . 120.62(19) ?
F2 C4 C3 . . 120.2(2) ?
F2 C4 C5 . . 118.5(2) ?
C5 C4 C3 . . 121.3(2) ?
F3 C5 C4 . . 120.1(3) ?
F3 C5 C6 . . 120.4(2) ?
C6 C5 C4 . . 119.5(2) ?
F4 C6 C1 . . 120.1(2) ?
F4 C6 C5 . . 118.2(2) ?
C5 C6 C1 . . 121.6(2) ?
C7 N1 H1N1 . . 116(2) ?
C7 N1 C8 . . 124.6(2) ?
C8 N1 H1N1 . . 119(2) ?
C7 N2 H1N2 . . 118(2) ?
C7 N2 C9 . . 124.4(2) ?
C9 N2 H1N2 . . 118(2) ?
N1 C7 S1 . . 119.4(2) ?
N2 C7 S1 . . 122.2(2) ?
N2 C7 N1 . . 118.5(2) ?
N1 C8 H8A . . 109.5 ?
N1 C8 H8B . . 109.5 ?
N1 C8 H8C . . 109.5 ?
H8A C8 H8B . . 109.5 ?
H8A C8 H8C . . 109.5 ?
H8B C8 H8C . . 109.5 ?
N2 C9 H9A . . 109.5 ?
N2 C9 H9B . . 109.5 ?
N2 C9 H9C . . 109.5 ?
H9A C9 H9B . . 109.5 ?
H9A C9 H9C . . 109.5 ?
H9B C9 H9C . . 109.5 ?
C11 O1 H1O1 . . 109(3) ?
H10A C10 H10B . . 109.5 ?
H10A C10 H10C . . 109.5 ?
H10B C10 H10C . . 109.5 ?
C11 C10 H10A . . 109.5 ?
C11 C10 H10B . . 109.5 ?
C11 C10 H10C . . 109.5 ?
O1 C11 C10 . . 121.3(3) ?
O1 C11 H11A . . 107.0 ?
O1 C11 H11B . . 107.0 ?
C10 C11 H11A . . 107.0 ?
C10 C11 H11B . . 107.0 ?
H11A C11 H11B . . 106.7 ?

loop_
_geom_bond_atom_site_label_1
_geom_bond_atom_site_label_2
_geom_bond_site_symmetry_2
_geom_bond_distance
_geom_bond_publ_flag
I1 C1 . 2.104(3) ?
I2 C3 . 2.106(3) ?
F1 C2 . 1.353(3) ?
F2 C4 . 1.344(3) ?
F3 C5 . 1.347(3) ?
F4 C6 . 1.347(3) ?
C1 C2 . 1.385(4) ?
C1 C6 . 1.383(3) ?
C2 C3 . 1.378(4) ?
C3 C4 . 1.388(4) ?
C4 C5 . 1.378(4) ?
C5 C6 . 1.374(4) ?
S1 C7 . 1.722(3) ?
N1 H1N1 . 0.850(18) ?
N1 C7 . 1.338(3) ?
N1 C8 . 1.457(3) ?
N2 H1N2 . 0.840(18) ?
N2 C7 . 1.320(3) ?
N2 C9 . 1.456(4) ?
C8 H8A . 0.9800 ?
C8 H8B . 0.9800 ?
C8 H8C . 0.9800 ?
C9 H9A . 0.9800 ?
C9 H9B . 0.9800 ?
C9 H9C . 0.9800 ?
O1 H1O1 . 0.94(2) ?
O1 C11 . 1.333(4) ?
C10 H10A . 0.9800 ?
C10 H10B . 0.9800 ?
C10 H10C . 0.9800 ?
C10 C11 . 1.427(5) ?
C11 H11A . 0.9900 ?
C11 H11B . 0.9900 ?

loop_
_geom_hbond_atom_site_label_D
_geom_hbond_atom_site_label_H
_geom_hbond_atom_site_label_A
_geom_hbond_site_symmetry_A
_geom_hbond_distance_DH
_geom_hbond_distance_HA
_geom_hbond_distance_DA
_geom_hbond_angle_DHA
N1 H1N1 I1 4 0.850(18) 3.27(3) 3.930(2) 136(3)
N1 H1N1 I2 6_565 0.850(18) 3.31(3) 3.950(2) 135(3)
N2 H1N2 O1 . 0.840(18) 2.11(2) 2.892(4) 155(3)
C8 H8A I1 4_545 0.98 3.33 3.948(3) 123.0
C8 H8A I2 6_565 0.98 3.31 4.046(3) 133.8
O1 H1O1 O1 2_655 0.94(2) 2.13(4) 2.916(6) 139(5)
C11 H11A I1 3_545 0.99 3.25 4.028(4) 136.6

loop_
_geom_torsion_atom_site_label_1
_geom_torsion_atom_site_label_2
_geom_torsion_atom_site_label_3
_geom_torsion_atom_site_label_4
_geom_torsion_site_symmetry_1
_geom_torsion_site_symmetry_2
_geom_torsion_site_symmetry_3
_geom_torsion_site_symmetry_4
_geom_torsion
_geom_torsion_publ_flag
I1 C1 C2 F1 . . . . 1.9(3) ?
I1 C1 C2 C3 . . . . -177.73(19) ?
I1 C1 C6 F4 . . . . -1.1(3) ?
I1 C1 C6 C5 . . . . 177.9(2) ?
I2 C3 C4 F2 . . . . -1.5(3) ?
I2 C3 C4 C5 . . . . 177.8(2) ?
F1 C2 C3 I2 . . . . 1.8(3) ?
F1 C2 C3 C4 . . . . -179.9(2) ?
F2 C4 C5 F3 . . . . -0.1(4) ?
F2 C4 C5 C6 . . . . -180.0(2) ?
F3 C5 C6 F4 . . . . -0.9(4) ?
F3 C5 C6 C1 . . . . -180.0(2) ?
C1 C2 C3 I2 . . . . -178.57(18) ?
C1 C2 C3 C4 . . . . -0.2(4) ?
C2 C1 C6 F4 . . . . -179.6(2) ?
C2 C1 C6 C5 . . . . -0.6(4) ?
C2 C3 C4 F2 . . . . -179.9(2) ?
C2 C3 C4 C5 . . . . -0.6(4) ?
C3 C4 C5 F3 . . . . -179.4(2) ?
C3 C4 C5 C6 . . . . 0.7(4) ?
C4 C5 C6 F4 . . . . 178.9(2) ?
C4 C5 C6 C1 . . . . -0.1(4) ?
C6 C1 C2 F1 . . . . -179.6(2) ?
C6 C1 C2 C3 . . . . 0.8(4) ?
C8 N1 C7 S1 . . . . -178.9(2) ?
C8 N1 C7 N2 . . . . 0.7(4) ?
C9 N2 C7 S1 . . . . 4.2(4) ?
C9 N2 C7 N1 . . . . -175.4(3) ?

_cod_database_fobs_code 2022442
